data_7061688
loop_
_publ_author_name
'Radiush, Ekaterina A.'
'Pritchina, Elena A.'
'Chulanova, Elena A.'
'Dmitriev, Alexey A.'
'Bagryanskaya, Irina Yu'
'Slawin, Alexandra M. Z.'
'Woollins, J. Derek'
'Gritsan, Nina P.'
'Zibarev, Andrey V.'
'Semenov, Nikolay A.'

_publ_section_title
;
 Chalcogen-bonded donor--acceptor complexes of
 5,6-dicyano[1,2,5]selenadiazolo[3,4-b]pyrazine with halide ions
;
_journal_issue 30
_journal_name_full 'New Journal of Chemistry'
_journal_page_first 14490
_journal_page_last 14501
_journal_paper_doi 10.1039/D2NJ02345H
_journal_volume 46
_journal_year 2022
_chemical_formula_moiety 'Br, C6 N6 Se, C2 H5 O0.5, C8 H20 N'
_chemical_formula_sum 'C16 H25 Br N7 O0.5 Se'
_chemical_formula_weight 482.30
_chemical_name_common
;
tetraethilammonium 1-bromo-5,6-dicyano[1,2,5]selenadiazolo[3,4-b]pyrazolide
;
_chemical_name_systematic
;
tetraethilammonium 1-bromo-5,6-dicyano[1,2,5]selenadiazolo[3,4-b]pyrazolide
;
_space_group_crystal_system monoclinic
_space_group_IT_number 15
_space_group_name_Hall '-C 2yc'
_space_group_name_H-M_alt 'C 1 2/c 1'
_atom_sites_solution_hydrogens geom
_audit_creation_date 2022-04-22
_audit_creation_method
;
Olex2 1.5
(compiled 2022.04.07 svn.rca3783a0 for OlexSys, GUI svn.r6498)
;
_audit_update_record
;
2022-04-22 deposited with the CCDC.	2022-07-03 downloaded from the CCDC.
;
_cell_angle_alpha 90
_cell_angle_beta 112.668(2)
_cell_angle_gamma 90
_cell_formula_units_Z 8
_cell_length_a 16.5590(7)
_cell_length_b 19.9679(9)
_cell_length_c 13.5371(7)
_cell_measurement_reflns_used 9882
_cell_measurement_temperature 296(2)
_cell_measurement_theta_max 26.62
_cell_measurement_theta_min 2.61
_cell_volume 4130.3(3)
_computing_molecular_graphics 'Olex2 1.5 (Dolomanov et al., 2009)'
_computing_publication_material 'Olex2 1.5 (Dolomanov et al., 2009)'
_computing_structure_refinement 'SHELXL 2018/3 (Sheldrick, 2015)'
_diffrn_ambient_temperature 296.15
_diffrn_measured_fraction_theta_full 0.999
_diffrn_measured_fraction_theta_max 0.991
_diffrn_measurement_device_type 'Bruker APEX-II CCD'
_diffrn_measurement_method '\f and \w scans'
_diffrn_radiation_monochromator graphite
_diffrn_radiation_type MoK\a
_diffrn_radiation_wavelength 0.71073
_diffrn_reflns_av_R_equivalents 0.0491
_diffrn_reflns_av_unetI/netI 0.0321
_diffrn_reflns_Laue_measured_fraction_full 0.999
_diffrn_reflns_Laue_measured_fraction_max 0.991
_diffrn_reflns_limit_h_max 21
_diffrn_reflns_limit_h_min -20
_diffrn_reflns_limit_k_max 25
_diffrn_reflns_limit_k_min -24
_diffrn_reflns_limit_l_max 17
_diffrn_reflns_limit_l_min -17
_diffrn_reflns_number 37529
_diffrn_reflns_point_group_measured_fraction_full 0.999
_diffrn_reflns_point_group_measured_fraction_max 0.991
_diffrn_reflns_theta_full 25.242
_diffrn_reflns_theta_max 27.507
_diffrn_reflns_theta_min 2.612
_diffrn_standards_number 0
_exptl_absorpt_coefficient_mu 3.770
_exptl_absorpt_correction_T_max 0.8621
_exptl_absorpt_correction_T_min 0.5301
_exptl_absorpt_correction_type multi-scan
_exptl_absorpt_process_details
;
SADABS-2008/1 (Bruker,2008) was used for absorption correction.
wR2(int) was 0.1068 before and 0.0613 after correction.
The Ratio of minimum to maximum transmission is 0.6149.
The \l/2 correction factor is 0.0015.
;
_exptl_crystal_colour red
_exptl_crystal_density_diffrn 1.551
_exptl_crystal_description prism
_exptl_crystal_F_000 1944
_exptl_crystal_size_max 0.8
_exptl_crystal_size_mid 0.6
_exptl_crystal_size_min 0.4
_refine_diff_density_max 0.547
_refine_diff_density_min -0.549
_refine_diff_density_rms 0.064
_refine_ls_extinction_method none
_refine_ls_goodness_of_fit_ref 1.052
_refine_ls_hydrogen_treatment constr
_refine_ls_matrix_type full
_refine_ls_number_parameters 237
_refine_ls_number_reflns 4718
_refine_ls_number_restraints 0
_refine_ls_restrained_S_all 1.052
_refine_ls_R_factor_all 0.0589
_refine_ls_R_factor_gt 0.0284
_refine_ls_shift/su_max 0.001
_refine_ls_shift/su_mean 0.000
_refine_ls_structure_factor_coef Fsqd
_refine_ls_weighting_details 'w=1/[\s^2^(Fo^2^)+(0.0268P)^2^+4.1767P] where P=(Fo^2^+2Fc^2^)/3'
_refine_ls_weighting_scheme calc
_refine_ls_wR_factor_gt 0.0606
_refine_ls_wR_factor_ref 0.0731
_reflns_Friedel_coverage 0.000
_reflns_number_gt 3315
_reflns_number_total 4718
_reflns_threshold_expression 'I > 2\s(I)'
_cod_data_source_file d2nj02345h2.cif
_cod_data_source_block 1-Br_Et4N
_cod_original_formula_sum 'C16 H25 Br N7 O0.50 Se'
_cod_database_code 7061688
_shelx_shelxl_version_number 2018/3
_shelx_space_group_comment
;
The symmetry employed for this shelxl refinement is uniquely defined
by the following loop, which should always be used as a source of
symmetry information in preference to the above space-group names.
They are only intended as comments.
;
_shelx_estimated_absorpt_t_max 0.314
_shelx_estimated_absorpt_t_min 0.152
_olex2_refinement_description
;
1. Fixed Uiso
 At 1.2 times of:
  All C(H,H) groups
 At 1.5 times of:
  All C(H,H,H) groups
2.a Secondary CH2 refined with riding coordinates:
 C8(H8A,H8B), C10(H10A,H10B), C12(H12A,H12B), C15(H15A,H15B), C16(H16A,H16B)
2.b Idealised Me refined as rotating group:
 C7(H7A,H7B,H7C), C9(H9A,H9B,H9C), C13(H13A,H13B,H13C), C14(H14A,H14B,H14C),
 C17(H17A,H17B,H17C)
;

loop_
_space_group_symop_operation_xyz
'x, y, z'
'-x, y, -z+1/2'
'x+1/2, y+1/2, z'
'-x+1/2, y+1/2, -z+1/2'
'-x, -y, -z'
'x, -y, z-1/2'
'-x+1/2, -y+1/2, -z'
'x+1/2, -y+1/2, z-1/2'

loop_
_atom_site_label
_atom_site_type_symbol
_atom_site_fract_x
_atom_site_fract_y
_atom_site_fract_z
_atom_site_U_iso_or_equiv
_atom_site_adp_type
_atom_site_occupancy
_atom_site_site_symmetry_order
_atom_site_calc_flag
_atom_site_refinement_flags_posn
_atom_site_refinement_flags_adp
_atom_site_refinement_flags_occupancy
_atom_site_disorder_assembly
_atom_site_disorder_group
Br1 Br 1.000000 0.43341(2) 0.250000 0.05525(12) Uani 1 2 d S T P . .
Se1 Se 0.85908(2) 0.30987(2) 0.17915(2) 0.03927(8) Uani 1 1 d . . . . .
Br2 Br 1.000000 0.18012(2) 0.250000 0.04778(11) Uani 1 2 d S T P . .
N2 N 0.77380(13) 0.24835(10) 0.12812(16) 0.0407(5) Uani 1 1 d . . . . .
C6 C 0.69942(15) 0.28215(11) 0.09253(17) 0.0336(5) Uani 1 1 d . . . . .
N3 N 0.62022(13) 0.25076(9) 0.04802(16) 0.0385(5) Uani 1 1 d . . . . .
N4 N 0.63316(13) 0.39359(9) 0.07347(16) 0.0405(5) Uani 1 1 d . . . . .
C4 C 0.70559(15) 0.35361(11) 0.10373(17) 0.0339(5) Uani 1 1 d . . . . .
N1 N 0.78490(13) 0.37929(9) 0.14731(16) 0.0403(5) Uani 1 1 d . . . . .
O1 O 0.500000 0.29044(16) 0.250000 0.0835(10) Uani 1 2 d S T P . .
C1 C 0.55221(16) 0.29037(11) 0.01732(18) 0.0368(5) Uani 1 1 d . . . . .
C2 C 0.55875(15) 0.36171(11) 0.03156(19) 0.0375(5) Uani 1 1 d . . . . .
C3 C 0.47983(18) 0.40143(13) 0.0033(2) 0.0493(7) Uani 1 1 d . . . . .
N5 N 0.41773(17) 0.43178(13) -0.0145(2) 0.0737(8) Uani 1 1 d . . . . .
C5 C 0.46654(18) 0.25946(13) -0.0290(2) 0.0455(6) Uani 1 1 d . . . . .
N6 N 0.40006(17) 0.23432(13) -0.0610(2) 0.0641(7) Uani 1 1 d . . . . .
C7 C 0.6540(2) 0.29641(19) 0.3411(3) 0.0855(11) Uani 1 1 d . . . . .
H7A H 0.656128 0.328347 0.289187 0.128 Uiso 1 1 calc R U . . .
H7B H 0.706779 0.270386 0.366290 0.128 Uiso 1 1 calc R U . . .
H7C H 0.648317 0.319608 0.400252 0.128 Uiso 1 1 calc R U . . .
C8 C 0.5771(2) 0.25107(17) 0.2907(3) 0.0709(9) Uani 1 1 d . . . . .
H8A H 0.583741 0.225809 0.233104 0.085 Uiso 1 1 calc R U . . .
H8B H 0.573257 0.219657 0.343378 0.085 Uiso 1 1 calc R U . . .
C9 C 0.94141(19) 0.58156(16) 0.4265(3) 0.0674(9) Uani 1 1 d . . . . .
H9A H 0.959788 0.536658 0.420593 0.101 Uiso 1 1 calc R U . . .
H9B H 0.983791 0.602564 0.488709 0.101 Uiso 1 1 calc R U . . .
H9C H 0.936382 0.606527 0.363826 0.101 Uiso 1 1 calc R U . . .
C10 C 0.85389(17) 0.57985(12) 0.4367(2) 0.0484(7) Uani 1 1 d . . . . .
H10A H 0.831381 0.625220 0.429404 0.058 Uiso 1 1 calc R U . . .
H10B H 0.862880 0.564618 0.508204 0.058 Uiso 1 1 calc R U . . .
N7 N 0.78496(12) 0.53586(9) 0.35674(15) 0.0370(4) Uani 1 1 d . . . . .
C12 C 0.77551(18) 0.55149(12) 0.24363(19) 0.0461(6) Uani 1 1 d . . . . .
H12A H 0.730116 0.523101 0.194742 0.055 Uiso 1 1 calc R U . . .
H12B H 0.829927 0.540470 0.236167 0.055 Uiso 1 1 calc R U . . .
C13 C 0.7531(2) 0.62373(13) 0.2114(2) 0.0596(8) Uani 1 1 d . . . . .
H13A H 0.698374 0.634819 0.216390 0.089 Uiso 1 1 calc R U . . .
H13B H 0.748323 0.629984 0.139034 0.089 Uiso 1 1 calc R U . . .
H13C H 0.798299 0.652261 0.258245 0.089 Uiso 1 1 calc R U . . .
C14 C 0.8186(2) 0.43568(14) 0.4840(2) 0.0601(8) Uani 1 1 d . . . . .
H14A H 0.862585 0.460426 0.539879 0.090 Uiso 1 1 calc R U . . .
H14B H 0.834747 0.389234 0.489387 0.090 Uiso 1 1 calc R U . . .
H14C H 0.763422 0.440330 0.491107 0.090 Uiso 1 1 calc R U . . .
C15 C 0.81102(17) 0.46248(11) 0.3765(2) 0.0439(6) Uani 1 1 d . . . . .
H15A H 0.768103 0.435886 0.320972 0.053 Uiso 1 1 calc R U . . .
H15B H 0.866858 0.456538 0.369901 0.053 Uiso 1 1 calc R U . . .
C16 C 0.70028(17) 0.54914(13) 0.3714(2) 0.0487(6) Uani 1 1 d . . . . .
H16A H 0.709872 0.540589 0.445584 0.058 Uiso 1 1 calc R U . . .
H16B H 0.686004 0.596234 0.357645 0.058 Uiso 1 1 calc R U . . .
C17 C 0.62265(19) 0.50865(17) 0.3016(3) 0.0702(9) Uani 1 1 d . . . . .
H17A H 0.613720 0.515027 0.227855 0.105 Uiso 1 1 calc R U . . .
H17B H 0.571491 0.522990 0.312834 0.105 Uiso 1 1 calc R U . . .
H17C H 0.633175 0.462092 0.319682 0.105 Uiso 1 1 calc R U . . .

loop_
_atom_site_aniso_label
_atom_site_aniso_U_11
_atom_site_aniso_U_22
_atom_site_aniso_U_33
_atom_site_aniso_U_23
_atom_site_aniso_U_13
_atom_site_aniso_U_12
Br1 0.0400(2) 0.0590(2) 0.0607(3) 0.000 0.01277(18) 0.000
Se1 0.03891(14) 0.03700(14) 0.03920(14) 0.00099(10) 0.01207(11) 0.00224(10)
Br2 0.0503(2) 0.0433(2) 0.0480(2) 0.000 0.01701(17) 0.000
N2 0.0448(12) 0.0334(10) 0.0420(11) 0.0021(9) 0.0148(9) 0.0021(9)
C6 0.0420(13) 0.0292(11) 0.0303(12) 0.0000(9) 0.0149(10) -0.0011(10)
N3 0.0432(12) 0.0317(10) 0.0415(11) -0.0007(9) 0.0173(9) -0.0032(9)
N4 0.0426(12) 0.0315(10) 0.0454(12) 0.0005(9) 0.0148(9) 0.0010(9)
C4 0.0376(13) 0.0315(11) 0.0325(12) 0.0002(9) 0.0134(10) -0.0006(10)
N1 0.0422(12) 0.0335(10) 0.0437(11) -0.0023(9) 0.0148(9) -0.0012(9)
O1 0.072(2) 0.0570(18) 0.127(3) 0.000 0.044(2) 0.000
C1 0.0403(13) 0.0364(12) 0.0347(12) 0.0023(10) 0.0154(10) -0.0040(10)
C2 0.0402(14) 0.0330(12) 0.0390(13) 0.0026(10) 0.0147(11) 0.0024(10)
C3 0.0446(16) 0.0413(14) 0.0564(17) -0.0012(12) 0.0134(13) 0.0021(12)
N5 0.0546(16) 0.0650(17) 0.091(2) -0.0007(15) 0.0168(15) 0.0125(14)
C5 0.0485(16) 0.0428(14) 0.0447(15) -0.0006(11) 0.0176(12) -0.0039(12)
N6 0.0565(16) 0.0714(17) 0.0634(16) -0.0051(13) 0.0220(13) -0.0191(13)
C7 0.080(3) 0.094(3) 0.092(3) -0.005(2) 0.043(2) -0.003(2)
C8 0.086(2) 0.065(2) 0.070(2) 0.0063(16) 0.0386(19) 0.0110(18)
C9 0.0496(17) 0.0576(18) 0.083(2) 0.0033(16) 0.0117(16) -0.0069(14)
C10 0.0584(17) 0.0374(13) 0.0411(14) -0.0075(11) 0.0099(12) -0.0022(12)
N7 0.0416(11) 0.0315(10) 0.0376(11) -0.0038(8) 0.0151(9) 0.0038(8)
C12 0.0578(16) 0.0432(14) 0.0399(14) -0.0060(11) 0.0218(12) -0.0020(12)
C13 0.079(2) 0.0483(15) 0.0469(16) 0.0049(13) 0.0196(15) -0.0022(15)
C14 0.0681(19) 0.0472(16) 0.067(2) 0.0141(14) 0.0282(16) 0.0100(14)
C15 0.0472(15) 0.0311(12) 0.0564(16) -0.0018(11) 0.0235(12) 0.0058(11)
C16 0.0503(16) 0.0469(14) 0.0546(16) 0.0031(12) 0.0265(13) 0.0140(12)
C17 0.0450(17) 0.079(2) 0.087(2) 0.0101(18) 0.0261(16) 0.0029(15)

loop_
_atom_type_symbol
_atom_type_description
_atom_type_scat_dispersion_real
_atom_type_scat_dispersion_imag
_atom_type_scat_source
C C 0.0033 0.0016 'International Tables Vol C Tables 4.2.6.8 and 6.1.1.4'
H H 0.0000 0.0000 'International Tables Vol C Tables 4.2.6.8 and 6.1.1.4'
Br Br -0.2901 2.4595 'International Tables Vol C Tables 4.2.6.8 and 6.1.1.4'
N N 0.0061 0.0033 'International Tables Vol C Tables 4.2.6.8 and 6.1.1.4'
O O 0.0106 0.0060 'International Tables Vol C Tables 4.2.6.8 and 6.1.1.4'
Se Se -0.0929 2.2259 'International Tables Vol C Tables 4.2.6.8 and 6.1.1.4'

loop_
_geom_angle_atom_site_label_1
_geom_angle_atom_site_label_2
_geom_angle_atom_site_label_3
_geom_angle
_geom_angle_site_symmetry_1
_geom_angle_site_symmetry_3
_geom_angle_publ_flag
N1 Se1 N2 94.14(9) . . ?
C6 N2 Se1 105.96(15) . . ?
N2 C6 N3 121.9(2) . . ?
N2 C6 C4 116.8(2) . . ?
N3 C6 C4 121.3(2) . . ?
C1 N3 C6 115.20(19) . . ?
C2 N4 C4 114.69(19) . . ?
N4 C4 C6 122.1(2) . . ?
N1 C4 C6 116.9(2) . . ?
N1 C4 N4 121.0(2) . . ?
C4 N1 Se1 106.21(15) . . ?
C8 O1 C8 112.6(4) . 2_655 ?
N3 C1 C2 123.2(2) . . ?
N3 C1 C5 117.4(2) . . ?
C2 C1 C5 119.4(2) . . ?
N4 C2 C1 123.5(2) . . ?
N4 C2 C3 116.9(2) . . ?
C1 C2 C3 119.6(2) . . ?
N5 C3 C2 176.8(3) . . ?
N6 C5 C1 177.0(3) . . ?
H7A C7 H7B 109.5 . . ?
H7A C7 H7C 109.5 . . ?
H7B C7 H7C 109.5 . . ?
C8 C7 H7A 109.5 . . ?
C8 C7 H7B 109.5 . . ?
C8 C7 H7C 109.5 . . ?
O1 C8 C7 108.8(3) . . ?
O1 C8 H8A 109.9 . . ?
O1 C8 H8B 109.9 . . ?
C7 C8 H8A 109.9 . . ?
C7 C8 H8B 109.9 . . ?
H8A C8 H8B 108.3 . . ?
H9A C9 H9B 109.5 . . ?
H9A C9 H9C 109.5 . . ?
H9B C9 H9C 109.5 . . ?
C10 C9 H9A 109.5 . . ?
C10 C9 H9B 109.5 . . ?
C10 C9 H9C 109.5 . . ?
C9 C10 H10A 108.3 . . ?
C9 C10 H10B 108.3 . . ?
C9 C10 N7 115.7(2) . . ?
H10A C10 H10B 107.4 . . ?
N7 C10 H10A 108.3 . . ?
N7 C10 H10B 108.3 . . ?
C10 N7 C15 110.38(18) . . ?
C12 N7 C10 111.08(19) . . ?
C12 N7 C15 106.80(18) . . ?
C12 N7 C16 110.93(19) . . ?
C16 N7 C10 106.62(19) . . ?
C16 N7 C15 111.10(19) . . ?
N7 C12 H12A 108.7 . . ?
N7 C12 H12B 108.7 . . ?
N7 C12 C13 114.1(2) . . ?
H12A C12 H12B 107.6 . . ?
C13 C12 H12A 108.7 . . ?
C13 C12 H12B 108.7 . . ?
C12 C13 H13A 109.5 . . ?
C12 C13 H13B 109.5 . . ?
C12 C13 H13C 109.5 . . ?
H13A C13 H13B 109.5 . . ?
H13A C13 H13C 109.5 . . ?
H13B C13 H13C 109.5 . . ?
H14A C14 H14B 109.5 . . ?
H14A C14 H14C 109.5 . . ?
H14B C14 H14C 109.5 . . ?
C15 C14 H14A 109.5 . . ?
C15 C14 H14B 109.5 . . ?
C15 C14 H14C 109.5 . . ?
N7 C15 H15A 108.5 . . ?
N7 C15 H15B 108.5 . . ?
C14 C15 N7 115.1(2) . . ?
C14 C15 H15A 108.5 . . ?
C14 C15 H15B 108.5 . . ?
H15A C15 H15B 107.5 . . ?
N7 C16 H16A 108.3 . . ?
N7 C16 H16B 108.3 . . ?
H16A C16 H16B 107.4 . . ?
C17 C16 N7 115.8(2) . . ?
C17 C16 H16A 108.3 . . ?
C17 C16 H16B 108.3 . . ?
C16 C17 H17A 109.5 . . ?
C16 C17 H17B 109.5 . . ?
C16 C17 H17C 109.5 . . ?
H17A C17 H17B 109.5 . . ?
H17A C17 H17C 109.5 . . ?
H17B C17 H17C 109.5 . . ?

loop_
_geom_bond_atom_site_label_1
_geom_bond_atom_site_label_2
_geom_bond_distance
_geom_bond_site_symmetry_2
_geom_bond_publ_flag
Se1 N2 1.797(2) . ?
Se1 N1 1.7912(19) . ?
N2 C6 1.322(3) . ?
C6 N3 1.366(3) . ?
C6 C4 1.434(3) . ?
N3 C1 1.306(3) . ?
N4 C4 1.366(3) . ?
N4 C2 1.306(3) . ?
C4 N1 1.319(3) . ?
O1 C8 1.417(3) . ?
O1 C8 1.417(3) 2_655 ?
C1 C2 1.436(3) . ?
C1 C5 1.450(4) . ?
C2 C3 1.448(4) . ?
C3 N5 1.137(3) . ?
C5 N6 1.133(3) . ?
C7 H7A 0.9600 . ?
C7 H7B 0.9600 . ?
C7 H7C 0.9600 . ?
C7 C8 1.496(5) . ?
C8 H8A 0.9700 . ?
C8 H8B 0.9700 . ?
C9 H9A 0.9600 . ?
C9 H9B 0.9600 . ?
C9 H9C 0.9600 . ?
C9 C10 1.508(4) . ?
C10 H10A 0.9700 . ?
C10 H10B 0.9700 . ?
C10 N7 1.514(3) . ?
N7 C12 1.511(3) . ?
N7 C15 1.522(3) . ?
N7 C16 1.513(3) . ?
C12 H12A 0.9700 . ?
C12 H12B 0.9700 . ?
C12 C13 1.511(4) . ?
C13 H13A 0.9600 . ?
C13 H13B 0.9600 . ?
C13 H13C 0.9600 . ?
C14 H14A 0.9600 . ?
C14 H14B 0.9600 . ?
C14 H14C 0.9600 . ?
C14 C15 1.509(4) . ?
C15 H15A 0.9700 . ?
C15 H15B 0.9700 . ?
C16 H16A 0.9700 . ?
C16 H16B 0.9700 . ?
C16 C17 1.504(4) . ?
C17 H17A 0.9600 . ?
C17 H17B 0.9600 . ?
C17 H17C 0.9600 . ?

loop_
_geom_torsion_atom_site_label_1
_geom_torsion_atom_site_label_2
_geom_torsion_atom_site_label_3
_geom_torsion_atom_site_label_4
_geom_torsion
_geom_torsion_site_symmetry_1
_geom_torsion_site_symmetry_2
_geom_torsion_site_symmetry_3
_geom_torsion_site_symmetry_4
_geom_torsion_publ_flag
Se1 N2 C6 N3 -179.83(17) . . . . ?
Se1 N2 C6 C4 -0.4(2) . . . . ?
N2 Se1 N1 C4 0.41(17) . . . . ?
N2 C6 N3 C1 179.4(2) . . . . ?
N2 C6 C4 N4 -177.6(2) . . . . ?
N2 C6 C4 N1 0.8(3) . . . . ?
C6 N3 C1 C2 -1.8(3) . . . . ?
C6 N3 C1 C5 -179.1(2) . . . . ?
C6 C4 N1 Se1 -0.7(2) . . . . ?
N3 C6 C4 N4 1.8(3) . . . . ?
N3 C6 C4 N1 -179.8(2) . . . . ?
N3 C1 C2 N4 2.1(4) . . . . ?
N3 C1 C2 C3 -174.9(2) . . . . ?
N4 C4 N1 Se1 177.70(18) . . . . ?
C4 C6 N3 C1 0.0(3) . . . . ?
C4 N4 C2 C1 -0.3(3) . . . . ?
C4 N4 C2 C3 176.9(2) . . . . ?
N1 Se1 N2 C6 0.00(17) . . . . ?
C2 N4 C4 C6 -1.6(3) . . . . ?
C2 N4 C4 N1 -179.9(2) . . . . ?
C5 C1 C2 N4 179.4(2) . . . . ?
C5 C1 C2 C3 2.3(3) . . . . ?
C8 O1 C8 C7 -174.6(3) 2_655 . . . ?
C9 C10 N7 C12 -51.3(3) . . . . ?
C9 C10 N7 C15 66.9(3) . . . . ?
C9 C10 N7 C16 -172.3(2) . . . . ?
C10 N7 C12 C13 -57.3(3) . . . . ?
C10 N7 C15 C14 62.6(3) . . . . ?
C10 N7 C16 C17 -178.1(2) . . . . ?
C12 N7 C15 C14 -176.5(2) . . . . ?
C12 N7 C16 C17 60.8(3) . . . . ?
C15 N7 C12 C13 -177.7(2) . . . . ?
C15 N7 C16 C17 -57.8(3) . . . . ?
C16 N7 C12 C13 61.1(3) . . . . ?
C16 N7 C15 C14 -55.5(3) . . . . ?
